data_4317842
loop_
_publ_author_name
'Hirokazu Honda'
'Takashi Yoshimura'
'Masakazu Hirotsu'
'Tatsuya Kawamoto'
'Takumi Konno'

_publ_contact_author
;
Takumi Konno
Department of Chemistry, Graduate School of Science, Osaka University,
Toyonaka, Osaka 560-0043, Japan
;
_publ_contact_author_email ' konno@ch.wani.osaka-u.ac.jp'
_publ_contact_author_fax '+ 81-6-6850-5785'
_publ_contact_author_phone '+ 81-6-6850-5765'
_publ_section_title
;
 Synthesis, Characterization, and Chiral Behavior of S-Bridged
 CoIIIPtIICoIII Trinuclear Complexes Composed of Bis(thiolato)-Type
 Octahedral Units cis(S)-[Co(aet)2(en)]+ and/or
 trans(N)-[Co(d-pen-N,O,S)2]- (aet = 2-Aminoethanethiolate, d-pen
 =d-Penicillaminate)
;
_journal_name_full 'Inorganic Chemistry'
_journal_page_first 2229
_journal_page_last 2237
_journal_paper_doi 10.1021/ic010696c
_journal_volume 41
_journal_year 2002
_chemical_formula_sum 'C12 H46 Cl4 Co2 N8 O3 Pt S4'
_chemical_formula_weight 933.56
_space_group_IT_number 61
_symmetry_cell_setting orthorhombic
_symmetry_Int_Tables_number 61
_symmetry_space_group_name_Hall '-P 2ac 2ab'
_symmetry_space_group_name_H-M 'P b c a'
_cell_angle_alpha 90
_cell_angle_beta 90
_cell_angle_gamma 90
_cell_formula_units_Z 4
_cell_length_a 14.872(3)
_cell_length_b 14.533(3)
_cell_length_c 14.347(2)
_cell_measurement_reflns_used 25
_cell_measurement_temperature 293.2
_cell_measurement_theta_max 15.0
_cell_measurement_theta_min 14.6
_cell_volume 3100.9(10)
_computing_cell_refinement 'Rigaku/AFC Diffractometer Control'
_computing_data_collection 'Rigaku/AFC Diffractometer Control'
_computing_data_reduction teXsan
_computing_publication_material teXsan
_computing_structure_refinement teXsan
_computing_structure_solution 'DIRDIF92 (PATTY)'
_diffrn_ambient_temperature 293.2
_diffrn_measurement_device 'Rigaku AFC7S'
_diffrn_measurement_method \w-2\q
_diffrn_orient_matrix_UB_11 -0.05936
_diffrn_orient_matrix_UB_12 0.00378
_diffrn_orient_matrix_UB_13 0.03252
_diffrn_orient_matrix_UB_21 -0.00872
_diffrn_orient_matrix_UB_22 -0.06764
_diffrn_orient_matrix_UB_23 -0.00903
_diffrn_orient_matrix_UB_31 0.03036
_diffrn_orient_matrix_UB_32 -0.01203
_diffrn_orient_matrix_UB_33 0.06099
_diffrn_radiation_detector 'scintillation counter'
_diffrn_radiation_monochromator graphite
_diffrn_radiation_source 'Rigaku sealed tube'
_diffrn_radiation_type 'Mo K\a'
_diffrn_radiation_wavelength 0.7107
_diffrn_reflns_av_R_equivalents 0.000
_diffrn_reflns_av_sigmaI/netI 0.052
_diffrn_reflns_limit_h_max 19
_diffrn_reflns_limit_h_min 0
_diffrn_reflns_limit_k_max 18
_diffrn_reflns_limit_k_min 0
_diffrn_reflns_limit_l_max 0
_diffrn_reflns_limit_l_min -18
_diffrn_reflns_number 3988
_diffrn_reflns_reduction_process 'Lp corrections applied'
_diffrn_reflns_theta_max 27.49
_diffrn_reflns_theta_min 1.96
_diffrn_standards_decay_% -0.36
_diffrn_standards_interval_count 150
_diffrn_standards_number 3
_exptl_absorpt_coefficient_mu 6.184
_exptl_absorpt_correction_T_max 1.000
_exptl_absorpt_correction_T_min 0.622
_exptl_absorpt_correction_type '\y scans(North,Phillips & Mathews,1968)'
_exptl_crystal_colour red-brown
_exptl_crystal_density_diffrn 2.000
_exptl_crystal_density_meas ?
_exptl_crystal_description prismatic
_exptl_crystal_F_000 1848.00
_exptl_crystal_size_max 0.35
_exptl_crystal_size_mid 0.30
_exptl_crystal_size_min 0.25
_refine_diff_density_max 2.64
_refine_diff_density_min -0.69
_refine_ls_extinction_method none
_refine_ls_goodness_of_fit_obs 3.251
_refine_ls_hydrogen_treatment noref
_refine_ls_matrix_type full
_refine_ls_number_constraints 0
_refine_ls_number_parameters 160
_refine_ls_number_reflns 1601
_refine_ls_number_restraints 0
_refine_ls_R_factor_obs 0.0591
_refine_ls_shift/esd_max 0.0011
_refine_ls_shift/esd_mean 0.0001
_refine_ls_structure_factor_coef F
_refine_ls_weighting_scheme unit
_refine_ls_wR_factor_obs 0.0604
_reflns_number_observed 1601
_reflns_number_total 3988
_reflns_observed_criterion >2.0sigma(I)
_cod_data_source_file ic010696c_2.cif
_cod_data_source_block DL-[1]Cl4.3H2O(DL-[Pt{Co(aet)2(en)}2]Cl4.3H2O)
_cod_depositor_comments
;
The following automatic conversions were performed:

'_exptl_crystal_density_meas' value 'not measured' was changed to '?'
- the value is perceived as not measured.

Automatic conversion script
Id: cif_fix_values 3008 2015-01-20 13:52:24Z robertas 
;
_cod_original_cell_volume 3100(1)
_cod_original_sg_symbol_H-M 'P b c a '
_cod_original_formula_sum 'C12 H46 Cl4 Co2 N8 O3 Pt S4 '
_cod_database_code 4317842

loop_
_symmetry_equiv_pos_as_xyz
x,y,z
1/2+x,1/2-y,-z
-x,1/2+y,1/2-z
1/2-x,-y,1/2+z
-x,-y,-z
1/2-x,1/2+y,z
x,1/2-y,1/2+z
1/2+x,y,1/2-z

loop_
_atom_site_aniso_label
_atom_site_aniso_U_11
_atom_site_aniso_U_22
_atom_site_aniso_U_33
_atom_site_aniso_U_12
_atom_site_aniso_U_13
_atom_site_aniso_U_23
Pt1 0.0225(4) 0.0411(5) 0.0264(4) -0.0007(4) -0.0005(4) -0.0061(4)
Co1 0.024(1) 0.040(1) 0.024(1) -0.0051(10) 0.0024(9) -0.0025(10)
Cl1 0.053(3) 0.119(5) 0.072(4) 0.013(3) -0.018(3) -0.003(4)
Cl2 0.080(4) 0.063(3) 0.063(3) -0.026(3) 0.010(3) -0.015(3)
S1 0.034(3) 0.089(4) 0.054(3) 0.000(3) 0.005(2) -0.021(3)
S2 0.041(2) 0.067(3) 0.040(2) 0.000(2) 0.004(2) -0.006(2)
O1 0.069(10) 0.11(1) 0.10(1) 0.017(10) -0.003(9) 0.00(1)
O2 0.09(2) 0.07(2) 0.07(2) -0.03(2) 0.02(2) 0.00(2)
N1 0.053(9) 0.07(1) 0.051(9) -0.003(9) 0.011(8) -0.003(9)
N2 0.050(10) 0.08(1) 0.07(1) -0.020(9) 0.011(9) -0.005(10)
N3 0.053(10) 0.12(1) 0.041(9) -0.020(10) 0.010(8) -0.02(1)
N4 0.049(9) 0.07(1) 0.047(8) 0.003(9) -0.003(8) 0.009(9)
C1 0.05(1) 0.037(10) 0.09(2) 0.013(9) -0.03(1) -0.02(1)
C2 0.08(2) 0.05(1) 0.05(1) 0.01(1) -0.01(1) 0.018(10)
C3 0.05(1) 0.04(1) 0.07(1) 0.010(9) -0.01(1) -0.017(10)
C4 0.07(1) 0.05(1) 0.05(1) -0.01(1) 0.00(1) -0.004(9)
C5 0.04(1) 0.09(2) 0.04(1) -0.01(1) -0.011(10) -0.01(1)
C6 0.06(1) 0.05(1) 0.031(9) -0.005(10) -0.005(9) -0.004(8)

loop_
_atom_site_label
_atom_site_fract_x
_atom_site_fract_y
_atom_site_fract_z
_atom_site_U_iso_or_equiv
_atom_site_thermal_displace_type
_atom_site_calc_flag
_atom_site_calc_attached_atom
_atom_site_occupancy
_atom_site_refinement_flags
Pt1 0.0000 0.0000 0.0000 0.0300(2) Uani d . 0.50 S
Co1 0.1207(1) 0.0538(1) 0.1901(1) 0.0291(5) Uani d . 1.00 .
Cl1 0.1142(4) 0.6200(5) 0.0955(4) 0.082(2) Uani d . 1.00 .
Cl2 0.1489(4) 0.3337(4) 0.2933(4) 0.069(2) Uani d . 1.00 .
S1 -0.0134(3) 0.0919(4) 0.1312(3) 0.059(2) Uani d . 1.00 .
S2 0.1472(3) -0.0135(4) 0.0513(3) 0.049(1) Uani d . 1.00 .
O1 0.332(1) 0.338(1) 0.389(1) 0.093(6) Uani d . 1.00 .
O2 0.023(2) 0.436(2) 0.080(2) 0.076(10) Uani d . 0.50 .
N1 0.168(1) 0.170(1) 0.140(1) 0.057(5) Uani d . 1.00 .
N2 0.075(1) -0.067(1) 0.231(1) 0.066(5) Uani d . 1.00 .
N3 0.095(1) 0.108(1) 0.312(1) 0.070(6) Uani d . 1.00 .
N4 0.242(1) 0.028(1) 0.242(1) 0.056(5) Uani d . 1.00 .
C1 0.017(1) 0.208(1) 0.097(2) 0.060(6) Uani d . 1.00 .
C2 0.110(1) 0.212(1) 0.063(1) 0.060(6) Uani d . 1.00 .
C3 0.158(1) -0.130(1) 0.101(1) 0.051(6) Uani d . 1.00 .
C4 0.082(1) -0.146(1) 0.167(1) 0.055(6) Uani d . 1.00 .
C5 0.254(1) 0.087(1) 0.329(1) 0.058(6) Uani d . 1.00 .
C6 0.165(1) 0.084(1) 0.380(1) 0.049(5) Uani d . 1.00 .
H1 0.1720 0.2132 0.1897 0.0689 Uiso calc . 1.00 .
H2 0.2267 0.1589 0.1159 0.0689 Uiso calc . 1.00 .
H3 0.1064 -0.0829 0.2865 0.0788 Uiso calc . 1.00 .
H4 0.0127 -0.0593 0.2453 0.0788 Uiso calc . 1.00 .
H5 0.0921 0.1729 0.3064 0.0835 Uiso calc . 1.00 .
H6 0.0390 0.0852 0.3343 0.0835 Uiso calc . 1.00 .
H7 0.2471 -0.0351 0.2575 0.0670 Uiso calc . 1.00 .
H8 0.2868 0.0435 0.1970 0.0670 Uiso calc . 1.00 .
H9 -0.0229 0.2282 0.0488 0.0719 Uiso calc . 1.00 .
H10 0.0108 0.2480 0.1492 0.0719 Uiso calc . 1.00 .
H11 0.1275 0.2733 0.0507 0.0719 Uiso calc . 1.00 .
H12 0.1157 0.1763 0.0070 0.0719 Uiso calc . 1.00 .
H13 0.1561 -0.1744 0.0529 0.0616 Uiso calc . 1.00 .
H14 0.2132 -0.1349 0.1340 0.0616 Uiso calc . 1.00 .
H15 0.0927 -0.2009 0.2019 0.0658 Uiso calc . 1.00 .
H16 0.0274 -0.1528 0.1331 0.0658 Uiso calc . 1.00 .
H17 0.3004 0.0632 0.3670 0.0699 Uiso calc . 1.00 .
H18 0.2682 0.1489 0.3120 0.0699 Uiso calc . 1.00 .
H19 0.1653 0.1276 0.4295 0.0582 Uiso calc . 1.00 .
H20 0.1551 0.0244 0.4040 0.0582 Uiso calc . 1.00 .

loop_
_atom_type_symbol
_atom_type_oxidation_number
_atom_type_number_in_cell
_atom_type_scat_dispersion_real
_atom_type_scat_dispersion_imag
_atom_type_scat_source
C 0 48 0.003 0.002
;International Tables for Crystallography
(1992, Vol. C, Tables 4.2.6.8 and 6.1.1.1)
;
H 0 192 0.000 0.000
;International Tables for Crystallography
(1992, Vol. C, Table 6.1.1.2)
;
N 0 32 0.006 0.003
;International Tables for Crystallography
(1992, Vol. C, Tables 4.2.6.8 and 6.1.1.1)
;
O 0 16 0.011 0.006
;International Tables for Crystallography
(1992, Vol. C, Tables 4.2.6.8 and 6.1.1.1)
;
S 0 16 0.125 0.123
;International Tables for Crystallography
(1992, Vol. C, Tables 4.2.6.8 and 6.1.1.1)
;
Co 0 8 0.349 0.972
;International Tables for Crystallography
(1992, Vol. C, Tables 4.2.6.8 and 6.1.1.1)
;
Pt 0 4 -1.703 8.390
;International Tables for Crystallography
(1992, Vol. C, Tables 4.2.6.8 and 6.1.1.1)
;
Cl 0 16 0.148 0.159
;International Tables for Crystallography
(1992, Vol. C, Tables 4.2.6.8 and 6.1.1.1)
;

loop_
_geom_angle_atom_site_label_1
_geom_angle_atom_site_label_2
_geom_angle_atom_site_label_3
_geom_angle
_geom_angle_site_symmetry_1
_geom_angle_site_symmetry_2
_geom_angle_site_symmetry_3
_geom_angle_publ_flag
S1 PT1 S1 180.0 1_555 1_555 5_555 yes
S1 PT1 S2 82.6(2) 1_555 1_555 1_555 yes
S1 PT1 S2 97.4(2) 1_555 1_555 5_555 yes
S1 PT1 S2 97.4(2) 5_555 1_555 1_555 yes
S1 PT1 S2 82.6(2) 5_555 1_555 5_555 yes
S2 PT1 S2 180.0 1_555 1_555 5_555 yes
S1 CO1 S2 86.0(2) 1_555 1_555 1_555 yes
S1 CO1 N1 88.3(5) 1_555 1_555 1_555 yes
S1 CO1 N2 91.4(5) 1_555 1_555 1_555 yes
S1 CO1 N3 93.8(5) 1_555 1_555 1_555 yes
S1 CO1 N4 176.4(5) 1_555 1_555 1_555 yes
S2 CO1 N1 89.3(5) 1_555 1_555 1_555 yes
S2 CO1 N2 86.5(5) 1_555 1_555 1_555 yes
S2 CO1 N3 177.7(5) 1_555 1_555 1_555 yes
S2 CO1 N4 95.1(5) 1_555 1_555 1_555 yes
N1 CO1 N2 175.8(7) 1_555 1_555 1_555 yes
N1 CO1 N3 92.9(7) 1_555 1_555 1_555 yes
N1 CO1 N4 88.3(6) 1_555 1_555 1_555 yes
N2 CO1 N3 91.2(7) 1_555 1_555 1_555 yes
N2 CO1 N4 92.1(6) 1_555 1_555 1_555 yes
N3 CO1 N4 85.3(7) 1_555 1_555 1_555 yes
PT1 S1 CO1 95.0(2) 1_555 1_555 1_555 yes
PT1 S1 C1 107.2(7) 1_555 1_555 1_555 yes
CO1 S1 C1 96.6(6) 1_555 1_555 1_555 yes
PT1 S2 CO1 94.5(2) 1_555 1_555 1_555 yes
PT1 S2 C3 106.4(6) 1_555 1_555 1_555 yes
CO1 S2 C3 93.9(6) 1_555 1_555 1_555 yes
CO1 N1 C2 113(1) 1_555 1_555 1_555 yes
CO1 N1 H1 108(1) 1_555 1_555 1_555 no
CO1 N1 H2 108(1) 1_555 1_555 1_555 no
C2 N1 H1 108(1) 1_555 1_555 1_555 no
C2 N1 H2 108(1) 1_555 1_555 1_555 no
H1 N1 H2 109(1) 1_555 1_555 1_555 no
CO1 N2 C4 118(1) 1_555 1_555 1_555 yes
CO1 N2 H3 107(1) 1_555 1_555 1_555 no
CO1 N2 H4 107(1) 1_555 1_555 1_555 no
C4 N2 H3 107(1) 1_555 1_555 1_555 no
C4 N2 H4 107(1) 1_555 1_555 1_555 no
H3 N2 H4 109(1) 1_555 1_555 1_555 no
CO1 N3 C6 111(1) 1_555 1_555 1_555 yes
CO1 N3 H5 109(1) 1_555 1_555 1_555 no
CO1 N3 H6 109(1) 1_555 1_555 1_555 no
C6 N3 H5 109(1) 1_555 1_555 1_555 no
C6 N3 H6 109(1) 1_555 1_555 1_555 no
H5 N3 H6 109(1) 1_555 1_555 1_555 no
CO1 N4 C5 107(1) 1_555 1_555 1_555 yes
CO1 N4 H7 109(1) 1_555 1_555 1_555 no
CO1 N4 H8 109(1) 1_555 1_555 1_555 no
C5 N4 H7 109(1) 1_555 1_555 1_555 no
C5 N4 H8 109(1) 1_555 1_555 1_555 no
H7 N4 H8 109(1) 1_555 1_555 1_555 no
S1 C1 C2 110(1) 1_555 1_555 1_555 yes
S1 C1 H9 109(1) 1_555 1_555 1_555 no
S1 C1 H10 109(1) 1_555 1_555 1_555 no
C2 C1 H9 109(2) 1_555 1_555 1_555 no
C2 C1 H10 109(1) 1_555 1_555 1_555 no
H9 C1 H10 109(1) 1_555 1_555 1_555 no
N1 C2 C1 106(1) 1_555 1_555 1_555 yes
N1 C2 H11 110(1) 1_555 1_555 1_555 no
N1 C2 H12 110(1) 1_555 1_555 1_555 no
C1 C2 H11 110(1) 1_555 1_555 1_555 no
C1 C2 H12 110(1) 1_555 1_555 1_555 no
H11 C2 H12 109(1) 1_555 1_555 1_555 no
S2 C3 C4 109(1) 1_555 1_555 1_555 yes
S2 C3 H13 109(1) 1_555 1_555 1_555 no
S2 C3 H14 109(1) 1_555 1_555 1_555 no
C4 C3 H13 109(1) 1_555 1_555 1_555 no
C4 C3 H14 109(1) 1_555 1_555 1_555 no
H13 C3 H14 109(1) 1_555 1_555 1_555 no
N2 C4 C3 108(1) 1_555 1_555 1_555 yes
N2 C4 H15 109(1) 1_555 1_555 1_555 no
N2 C4 H16 109(1) 1_555 1_555 1_555 no
C3 C4 H15 109(1) 1_555 1_555 1_555 no
C3 C4 H16 109(1) 1_555 1_555 1_555 no
H15 C4 H16 109(1) 1_555 1_555 1_555 no
N4 C5 C6 106(1) 1_555 1_555 1_555 yes
N4 C5 H17 110(1) 1_555 1_555 1_555 no
N4 C5 H18 110(1) 1_555 1_555 1_555 no
C6 C5 H17 110(1) 1_555 1_555 1_555 no
C6 C5 H18 110(1) 1_555 1_555 1_555 no
H17 C5 H18 109(1) 1_555 1_555 1_555 no
N3 C6 C5 107(1) 1_555 1_555 1_555 yes
N3 C6 H19 110(1) 1_555 1_555 1_555 no
N3 C6 H20 110(1) 1_555 1_555 1_555 no
C5 C6 H19 110(1) 1_555 1_555 1_555 no
C5 C6 H20 110(1) 1_555 1_555 1_555 no
H19 C6 H20 109(1) 1_555 1_555 1_555 no

loop_
_geom_bond_atom_site_label_1
_geom_bond_atom_site_label_2
_geom_bond_distance
_geom_bond_site_symmetry_1
_geom_bond_site_symmetry_2
_geom_bond_publ_flag
PT1 S1 2.317(5) 1_555 1_555 yes
PT1 S1 2.317(5) 1_555 5_555 yes
PT1 S2 2.318(4) 1_555 1_555 yes
PT1 S2 2.318(4) 1_555 5_555 yes
CO1 S1 2.234(5) 1_555 1_555 yes
CO1 S2 2.253(5) 1_555 1_555 yes
CO1 N1 1.97(2) 1_555 1_555 yes
CO1 N2 1.98(2) 1_555 1_555 yes
CO1 N3 1.96(2) 1_555 1_555 yes
CO1 N4 1.99(2) 1_555 1_555 yes
S1 C1 1.82(2) 1_555 1_555 yes
S2 C3 1.85(2) 1_555 1_555 yes
N1 C2 1.53(2) 1_555 1_555 yes
N2 C4 1.48(2) 1_555 1_555 yes
N3 C6 1.46(2) 1_555 1_555 yes
N4 C5 1.53(2) 1_555 1_555 yes
C1 C2 1.48(3) 1_555 1_555 yes
C3 C4 1.49(3) 1_555 1_555 yes
C5 C6 1.51(2) 1_555 1_555 yes

loop_
_geom_contact_atom_site_label_1
_geom_contact_atom_site_label_2
_geom_contact_distance
_geom_contact_site_symmetry_1
_geom_contact_site_symmetry_2
_geom_contact_publ_flag
CL1 O2 3.00(3) 1_555 1_555 ?
CL1 O1 3.13(2) 1_555 4_564 ?
CL1 N4 3.28(2) 1_555 6_555 ?
CL1 O2 3.34(3) 1_555 5_565 ?
CL1 N1 3.38(2) 1_555 6_555 ?
CL1 N3 3.39(2) 1_555 3_555 ?
CL2 O1 3.04(2) 1_555 1_555 ?
CL2 N1 3.25(2) 1_555 1_555 ?
CL2 N4 3.34(2) 1_555 6_555 ?
CL2 N3 3.39(2) 1_555 1_555 ?
CL2 C4 3.49(2) 1_555 3_555 ?
S1 C5 3.51(2) 1_555 8_455 ?
O1 N2 3.00(2) 1_555 6_555 ?
O1 O2 3.21(3) 1_555 8_555 ?
O1 C1 3.34(2) 1_555 8_555 ?
O1 C4 3.44(3) 1_555 6_555 ?
O2 O2 3.02(6) 1_555 5_565 ?
O2 N2 3.07(3) 1_555 3_555 ?
O2 C1 3.33(3) 1_555 1_555 ?
O2 N3 3.41(3) 1_555 3_555 ?
O2 C2 3.53(4) 1_555 1_555 ?
